data_4074509
loop_
_publ_author_name
'Dodds, Deborah L.'
'Haddow, Mairi F.'
'Orpen, A. Guy'
'Pringle, Paul G.'
'Woodward, Gary'

_publ_section_title
;
 Stereospecific Diphosphination of Activated Acetylenes:&#x00A0; A General
 Route to Backbone-Functionalized, Chelating 1,2-Diphosphinoethenes
;
_journal_issue 25
_journal_name_full Organometallics
_journal_page_first 5937
_journal_paper_doi 10.1021/om060716o
_journal_volume 25
_journal_year 2006
_chemical_formula_moiety 'C30 H50 Cl2 O4 P2 Pt, C H Cl3'
_chemical_formula_sum 'C31 H51 Cl5 O4 P2 Pt'
_chemical_formula_weight 922.00
_chemical_name_systematic
; 
 ? 
;
_space_group_IT_number 14
_symmetry_cell_setting monoclinic
_symmetry_space_group_name_Hall '-P 2yn'
_symmetry_space_group_name_H-M 'P 1 21/n 1'
_atom_sites_solution_hydrogens geom
_atom_sites_solution_primary direct
_atom_sites_solution_secondary difmap
_audit_creation_method SHELXL-97
_cell_angle_alpha 90.00
_cell_angle_beta 94.133(8)
_cell_angle_gamma 90.00
_cell_formula_units_Z 4
_cell_length_a 13.2422(10)
_cell_length_b 19.2312(19)
_cell_length_c 14.6945(11)
_cell_measurement_reflns_used 16143
_cell_measurement_temperature 173(2)
_cell_measurement_theta_max 27.453
_cell_measurement_theta_min 2.262
_cell_volume 3732.4(5)
_computing_cell_refinement 'Bruker SMART V5.625 (Bruker, 2001)'
_computing_data_collection 'Bruker SMART V5.625 (Bruker, 2001)'
_computing_data_reduction 'Bruker SAINT V6.02 (Bruker, 1999)'
_computing_molecular_graphics 'Bruker SHELXTL V6.14 (Bruker AXS, 2003)'
_computing_publication_material 'Bruker SHELXTL V6.14 (Bruker AXS, 2003)'
_computing_structure_refinement 'SHELXL V6.12 (Bruker 2001)'
_computing_structure_solution 'SHELXS V6.12 (Bruker 2001)'
_diffrn_ambient_temperature 446(2)
_diffrn_detector_area_resol_mean 8.5
_diffrn_measured_fraction_theta_full 0.727
_diffrn_measured_fraction_theta_max 0.727
_diffrn_measurement_device_type 'CCD area detector'
_diffrn_measurement_method 'omega scans'
_diffrn_radiation_monochromator graphite
_diffrn_radiation_source 'fine-focus sealed tube'
_diffrn_radiation_type MoK\a
_diffrn_radiation_wavelength 0.71073
_diffrn_reflns_av_R_equivalents 0.0560
_diffrn_reflns_av_sigmaI/netI 0.0779
_diffrn_reflns_limit_h_max 17
_diffrn_reflns_limit_h_min -17
_diffrn_reflns_limit_k_max 24
_diffrn_reflns_limit_k_min -24
_diffrn_reflns_limit_l_max 19
_diffrn_reflns_limit_l_min -19
_diffrn_reflns_number 24867
_diffrn_reflns_theta_full 27.51
_diffrn_reflns_theta_max 27.51
_diffrn_reflns_theta_min 1.75
_diffrn_standards_decay_% 0
_diffrn_standards_number 0
_exptl_absorpt_coefficient_mu 4.236
_exptl_absorpt_correction_T_max 0.650000
_exptl_absorpt_correction_T_min 0.331872
_exptl_absorpt_correction_type multi-scan
_exptl_absorpt_process_details 'SADABS V2.10'
_exptl_crystal_colour colourless
_exptl_crystal_density_diffrn 1.641
_exptl_crystal_density_method 'not measured'
_exptl_crystal_description block
_exptl_crystal_F_000 1848
_exptl_crystal_size_max 0.50
_exptl_crystal_size_mid 0.25
_exptl_crystal_size_min 0.10
_refine_diff_density_max 1.167
_refine_diff_density_min -1.084
_refine_diff_density_rms 0.100
_refine_ls_extinction_method none
_refine_ls_goodness_of_fit_ref 0.927
_refine_ls_hydrogen_treatment constr
_refine_ls_matrix_type full
_refine_ls_number_parameters 390
_refine_ls_number_reflns 6245
_refine_ls_number_restraints 0
_refine_ls_restrained_S_all 0.927
_refine_ls_R_factor_all 0.0526
_refine_ls_R_factor_gt 0.0320
_refine_ls_shift/su_max 0.001
_refine_ls_shift/su_mean 0.000
_refine_ls_structure_factor_coef Fsqd
_refine_ls_weighting_details 'calc w=1/[\s^2^(Fo^2^)+(0.0165P)^2^+0.0000P] where P=(Fo^2^+2Fc^2^)/3'
_refine_ls_weighting_scheme calc
_refine_ls_wR_factor_gt 0.0641
_refine_ls_wR_factor_ref 0.0678
_reflns_number_gt 4672
_reflns_number_total 6245
_reflns_threshold_expression >2sigma(I)
_cod_data_source_file om060716osi20060807_013747.cif
_cod_data_source_block 8b_robinsonsad
_cod_original_sg_symbol_H-M P21/n
_cod_database_code 4074509

loop_
_symmetry_equiv_pos_as_xyz
'x, y, z'
'-x+1/2, y+1/2, -z+1/2'
'-x, -y, -z'
'x-1/2, -y-1/2, z-1/2'

loop_
_atom_site_label
_atom_site_type_symbol
_atom_site_fract_x
_atom_site_fract_y
_atom_site_fract_z
_atom_site_U_iso_or_equiv
_atom_site_adp_type
_atom_site_occupancy
_atom_site_symmetry_multiplicity
_atom_site_calc_flag
_atom_site_refinement_flags
Pt1 Pt 0.934641(13) 0.805618(9) 0.616939(13) 0.01680(6) Uani 1 1 d .
P1 P 0.80760(9) 0.78982(6) 0.70490(8) 0.0174(3) Uani 1 1 d .
P2 P 0.88268(9) 0.71326(6) 0.53612(8) 0.0180(3) Uani 1 1 d .
Cl1 Cl 1.06346(9) 0.82908(6) 0.51851(9) 0.0272(3) Uani 1 1 d .
Cl2 Cl 0.99698(9) 0.89531(6) 0.71481(9) 0.0281(3) Uani 1 1 d .
O1 O 0.5721(2) 0.72841(19) 0.7158(3) 0.0358(9) Uani 1 1 d .
O2 O 0.6487(3) 0.62413(18) 0.7283(3) 0.0333(9) Uani 1 1 d .
O3 O 0.7506(3) 0.56263(18) 0.5392(3) 0.0325(9) Uani 1 1 d .
O4 O 0.6186(3) 0.63603(18) 0.5175(3) 0.0336(9) Uani 1 1 d .
C1 C 0.7370(3) 0.7140(2) 0.6609(3) 0.0191(10) Uani 1 1 d .
C2 C 0.7680(3) 0.6814(2) 0.5869(3) 0.0199(10) Uani 1 1 d .
C3 C 0.6426(4) 0.6907(3) 0.7043(4) 0.0245(11) Uani 1 1 d .
C4 C 0.5599(4) 0.5972(3) 0.7706(5) 0.0499(18) Uani 1 1 d .
H4A H 0.5518 0.6216 0.8266 0.075 Uiso 1 1 calc R
H4B H 0.5690 0.5485 0.7831 0.075 Uiso 1 1 calc R
H4C H 0.5007 0.6037 0.7299 0.075 Uiso 1 1 calc R
C5 C 0.7138(4) 0.6191(3) 0.5463(3) 0.0225(11) Uani 1 1 d .
C6 C 0.5587(5) 0.5788(3) 0.4764(5) 0.057(2) Uani 1 1 d .
H6A H 0.5767 0.5716 0.4150 0.086 Uiso 1 1 calc R
H6B H 0.4880 0.5900 0.4759 0.086 Uiso 1 1 calc R
H6C H 0.5720 0.5372 0.5113 0.086 Uiso 1 1 calc R
C7 C 0.7097(3) 0.8583(2) 0.7050(3) 0.0200(10) Uani 1 1 d .
H7 H 0.6552 0.8408 0.7406 0.024 Uiso 1 1 calc R
C8 C 0.6634(4) 0.8732(3) 0.6078(3) 0.0256(11) Uani 1 1 d .
H8A H 0.7151 0.8918 0.5710 0.031 Uiso 1 1 calc R
H8B H 0.6381 0.8304 0.5799 0.031 Uiso 1 1 calc R
C9 C 0.5764(4) 0.9260(3) 0.6113(4) 0.0316(12) Uani 1 1 d .
H9A H 0.5487 0.9358 0.5497 0.038 Uiso 1 1 calc R
H9B H 0.5230 0.9060 0.6448 0.038 Uiso 1 1 calc R
C10 C 0.6125(4) 0.9926(3) 0.6565(3) 0.0313(12) Uani 1 1 d .
H10A H 0.5558 1.0242 0.6598 0.038 Uiso 1 1 calc R
H10B H 0.6619 1.0146 0.6203 0.038 Uiso 1 1 calc R
C11 C 0.6610(4) 0.9784(3) 0.7543(4) 0.0337(13) Uani 1 1 d .
H11A H 0.6863 1.0216 0.7816 0.040 Uiso 1 1 calc R
H11B H 0.6105 0.9597 0.7922 0.040 Uiso 1 1 calc R
C12 C 0.7479(4) 0.9267(2) 0.7493(3) 0.0253(11) Uani 1 1 d .
H12A H 0.7778 0.9175 0.8103 0.030 Uiso 1 1 calc R
H12B H 0.7997 0.9466 0.7138 0.030 Uiso 1 1 calc R
C13 C 0.8483(3) 0.7727(3) 0.8245(3) 0.0206(10) Uani 1 1 d .
H13 H 0.8831 0.8150 0.8470 0.025 Uiso 1 1 calc R
C14 C 0.7648(4) 0.7592(3) 0.8892(3) 0.0291(12) Uani 1 1 d .
H14A H 0.7152 0.7964 0.8838 0.035 Uiso 1 1 calc R
H14B H 0.7306 0.7158 0.8730 0.035 Uiso 1 1 calc R
C15 C 0.8113(4) 0.7552(3) 0.9868(4) 0.0355(13) Uani 1 1 d .
H15A H 0.7582 0.7466 1.0276 0.043 Uiso 1 1 calc R
H15B H 0.8423 0.7996 1.0034 0.043 Uiso 1 1 calc R
C16 C 0.8910(4) 0.6980(3) 0.9991(4) 0.0379(14) Uani 1 1 d .
H16A H 0.8589 0.6529 0.9898 0.046 Uiso 1 1 calc R
H16B H 0.9224 0.6994 1.0608 0.046 Uiso 1 1 calc R
C17 C 0.9723(4) 0.7079(3) 0.9302(4) 0.0343(13) Uani 1 1 d .
H17A H 1.0112 0.7494 0.9464 0.041 Uiso 1 1 calc R
H17B H 1.0183 0.6686 0.9346 0.041 Uiso 1 1 calc R
C18 C 0.9281(4) 0.7145(3) 0.8326(3) 0.0269(11) Uani 1 1 d .
H18A H 0.8971 0.6708 0.8130 0.032 Uiso 1 1 calc R
H18B H 0.9818 0.7247 0.7931 0.032 Uiso 1 1 calc R
C19 C 0.9684(3) 0.6369(2) 0.5421(3) 0.0209(10) Uani 1 1 d .
H19 H 0.9307 0.5972 0.5152 0.025 Uiso 1 1 calc R
C20 C 0.9999(3) 0.6189(2) 0.6415(3) 0.0223(10) Uani 1 1 d .
H20A H 1.0340 0.6583 0.6710 0.027 Uiso 1 1 calc R
H20B H 0.9402 0.6086 0.6737 0.027 Uiso 1 1 calc R
C21 C 1.0704(4) 0.5561(3) 0.6457(4) 0.0283(12) Uani 1 1 d .
H21A H 1.0917 0.5463 0.7090 0.034 Uiso 1 1 calc R
H21B H 1.0337 0.5158 0.6211 0.034 Uiso 1 1 calc R
C22 C 1.1630(4) 0.5677(3) 0.5929(4) 0.0305(12) Uani 1 1 d .
H22A H 1.2047 0.5261 0.5954 0.037 Uiso 1 1 calc R
H22B H 1.2030 0.6056 0.6201 0.037 Uiso 1 1 calc R
C23 C 1.1302(4) 0.5848(3) 0.4946(4) 0.0303(12) Uani 1 1 d .
H23A H 1.0948 0.5452 0.4666 0.036 Uiso 1 1 calc R
H23B H 1.1897 0.5936 0.4614 0.036 Uiso 1 1 calc R
C24 C 1.0612(4) 0.6483(3) 0.4873(4) 0.0273(11) Uani 1 1 d .
H24A H 1.0394 0.6567 0.4238 0.033 Uiso 1 1 calc R
H24B H 1.0981 0.6889 0.5104 0.033 Uiso 1 1 calc R
C25 C 0.8474(3) 0.7296(2) 0.4147(3) 0.0202(10) Uani 1 1 d .
H25 H 0.9067 0.7511 0.3899 0.024 Uiso 1 1 calc R
C26 C 0.7626(4) 0.7838(3) 0.4047(3) 0.0257(11) Uani 1 1 d .
H26A H 0.7018 0.7649 0.4285 0.031 Uiso 1 1 calc R
H26B H 0.7824 0.8247 0.4403 0.031 Uiso 1 1 calc R
C27 C 0.7401(4) 0.8044(3) 0.3050(4) 0.0336(13) Uani 1 1 d .
H27A H 0.6825 0.8357 0.3000 0.040 Uiso 1 1 calc R
H27B H 0.7979 0.8289 0.2838 0.040 Uiso 1 1 calc R
C28 C 0.7174(4) 0.7414(3) 0.2451(4) 0.0390(14) Uani 1 1 d .
H28A H 0.7085 0.7560 0.1819 0.047 Uiso 1 1 calc R
H28B H 0.6545 0.7204 0.2612 0.047 Uiso 1 1 calc R
C29 C 0.8019(5) 0.6876(3) 0.2556(4) 0.0358(13) Uani 1 1 d .
H29A H 0.8634 0.7070 0.2338 0.043 Uiso 1 1 calc R
H29B H 0.7834 0.6471 0.2187 0.043 Uiso 1 1 calc R
C30 C 0.8214(4) 0.6658(3) 0.3551(3) 0.0321(12) Uani 1 1 d .
H30A H 0.8769 0.6329 0.3607 0.039 Uiso 1 1 calc R
H30B H 0.7616 0.6432 0.3756 0.039 Uiso 1 1 calc R
C31 C 0.8152(5) 0.0171(3) 0.3858(4) 0.0460(16) Uani 1 1 d .
H31 H 0.8445 0.0638 0.3918 0.055 Uiso 1 1 calc R
Cl3 Cl 0.80770(14) -0.01007(11) 0.26694(14) 0.0686(5) Uani 1 1 d .
Cl4 Cl 0.88999(13) -0.04172(9) 0.44839(15) 0.0646(5) Uani 1 1 d .
Cl5 Cl 0.69015(13) 0.01798(11) 0.41637(14) 0.0703(6) Uani 1 1 d .

loop_
_atom_site_aniso_label
_atom_site_aniso_U_11
_atom_site_aniso_U_22
_atom_site_aniso_U_33
_atom_site_aniso_U_23
_atom_site_aniso_U_13
_atom_site_aniso_U_12
Pt1 0.01658(9) 0.01700(10) 0.01696(9) -0.00039(8) 0.00221(6) -0.00181(7)
P1 0.0171(6) 0.0185(6) 0.0169(6) -0.0006(5) 0.0029(5) -0.0008(5)
P2 0.0183(6) 0.0187(6) 0.0170(6) -0.0010(5) 0.0022(5) -0.0013(5)
Cl1 0.0260(6) 0.0272(7) 0.0296(7) -0.0018(5) 0.0112(5) -0.0059(5)
Cl2 0.0277(6) 0.0260(7) 0.0310(7) -0.0087(5) 0.0047(5) -0.0086(5)
O1 0.0210(18) 0.030(2) 0.058(3) 0.000(2) 0.0139(18) 0.0000(16)
O2 0.038(2) 0.022(2) 0.042(2) 0.0075(17) 0.0200(18) -0.0048(16)
O3 0.0334(19) 0.023(2) 0.042(2) -0.0045(17) 0.0051(17) -0.0028(16)
O4 0.0271(18) 0.025(2) 0.047(2) -0.0013(18) -0.0099(17) -0.0061(15)
C1 0.019(2) 0.019(2) 0.020(2) 0.0018(19) 0.0027(19) -0.0004(18)
C2 0.019(2) 0.019(3) 0.022(3) 0.003(2) 0.0038(19) -0.0016(18)
C3 0.021(2) 0.026(3) 0.027(3) -0.005(2) 0.008(2) -0.005(2)
C4 0.047(4) 0.031(3) 0.076(5) 0.011(3) 0.038(3) -0.008(3)
C5 0.025(2) 0.022(3) 0.020(2) 0.006(2) 0.001(2) -0.002(2)
C6 0.045(4) 0.044(4) 0.079(5) -0.010(4) -0.023(4) -0.020(3)
C7 0.022(2) 0.021(3) 0.017(2) 0.001(2) 0.0020(19) 0.0022(19)
C8 0.031(3) 0.022(3) 0.024(3) -0.005(2) 0.000(2) 0.005(2)
C9 0.035(3) 0.030(3) 0.029(3) -0.003(2) -0.002(2) 0.013(2)
C10 0.038(3) 0.027(3) 0.029(3) -0.001(2) 0.003(2) 0.012(2)
C11 0.031(3) 0.031(3) 0.038(3) -0.010(3) 0.000(2) 0.006(2)
C12 0.029(3) 0.020(3) 0.026(3) -0.006(2) -0.001(2) 0.002(2)
C13 0.020(2) 0.025(3) 0.017(2) -0.001(2) 0.0025(18) 0.0008(19)
C14 0.025(3) 0.045(3) 0.018(3) 0.004(2) 0.009(2) 0.004(2)
C15 0.034(3) 0.049(4) 0.025(3) 0.007(3) 0.010(2) 0.006(3)
C16 0.039(3) 0.049(4) 0.026(3) 0.009(3) 0.000(2) 0.008(3)
C17 0.030(3) 0.048(4) 0.024(3) 0.002(3) 0.002(2) 0.014(2)
C18 0.029(3) 0.031(3) 0.021(3) 0.002(2) 0.006(2) 0.009(2)
C19 0.022(2) 0.018(2) 0.023(3) -0.001(2) 0.0037(19) 0.0026(18)
C20 0.021(2) 0.025(3) 0.021(3) 0.000(2) 0.0028(19) -0.0023(19)
C21 0.030(3) 0.028(3) 0.027(3) 0.002(2) 0.002(2) 0.006(2)
C22 0.024(3) 0.036(3) 0.031(3) -0.003(2) 0.001(2) 0.006(2)
C23 0.029(3) 0.031(3) 0.033(3) -0.003(2) 0.011(2) 0.008(2)
C24 0.026(3) 0.031(3) 0.025(3) -0.002(2) 0.005(2) 0.002(2)
C25 0.025(2) 0.019(3) 0.016(2) -0.003(2) 0.0038(19) -0.0029(19)
C26 0.031(3) 0.024(3) 0.021(3) 0.001(2) -0.002(2) 0.003(2)
C27 0.042(3) 0.033(3) 0.025(3) -0.001(2) -0.004(2) 0.005(2)
C28 0.050(3) 0.045(4) 0.021(3) -0.002(3) -0.008(3) -0.006(3)
C29 0.048(3) 0.037(3) 0.022(3) -0.011(3) 0.003(3) -0.002(3)
C30 0.046(3) 0.027(3) 0.024(3) -0.009(2) 0.004(2) -0.003(2)
C31 0.050(4) 0.034(3) 0.055(4) 0.001(3) 0.005(3) -0.002(3)
Cl3 0.0583(10) 0.0769(14) 0.0707(13) -0.0211(11) 0.0059(10) -0.0201(10)
Cl4 0.0470(9) 0.0519(11) 0.0907(14) 0.0226(10) -0.0237(10) -0.0063(8)
Cl5 0.0539(10) 0.0838(14) 0.0770(14) 0.0259(11) 0.0307(10) 0.0220(10)

loop_
_atom_type_symbol
_atom_type_description
_atom_type_scat_dispersion_real
_atom_type_scat_dispersion_imag
_atom_type_scat_source
C C 0.0033 0.0016 'International Tables Vol C Tables 4.2.6.8 and 6.1.1.4'
H H 0.0000 0.0000 'International Tables Vol C Tables 4.2.6.8 and 6.1.1.4'
O O 0.0106 0.0060 'International Tables Vol C Tables 4.2.6.8 and 6.1.1.4'
P P 0.1023 0.0942 'International Tables Vol C Tables 4.2.6.8 and 6.1.1.4'
Cl Cl 0.1484 0.1585 'International Tables Vol C Tables 4.2.6.8 and 6.1.1.4'
Pt Pt -1.7033 8.3905 'International Tables Vol C Tables 4.2.6.8 and 6.1.1.4'

loop_
_geom_angle_atom_site_label_1
_geom_angle_atom_site_label_2
_geom_angle_atom_site_label_3
_geom_angle
_geom_angle_publ_flag
P1 Pt1 P2 89.04(4) yes
P1 Pt1 Cl2 89.52(4) ?
P2 Pt1 Cl2 173.85(5) ?
P1 Pt1 Cl1 175.96(5) ?
P2 Pt1 Cl1 92.01(4) ?
Cl2 Pt1 Cl1 89.84(4) ?
C1 P1 C13 107.7(2) yes
C1 P1 C7 103.2(2) yes
C13 P1 C7 106.6(2) yes
C1 P1 Pt1 107.12(16) ?
C13 P1 Pt1 113.65(15) ?
C7 P1 Pt1 117.73(16) ?
C25 P2 C2 106.9(2) yes
C25 P2 C19 107.0(2) yes
C2 P2 C19 103.7(2) yes
C25 P2 Pt1 115.47(16) ?
C2 P2 Pt1 106.37(16) ?
C19 P2 Pt1 116.34(16) ?
C3 O2 C4 114.7(4) ?
C5 O4 C6 114.7(4) ?
C2 C1 C3 120.9(4) ?
C2 C1 P1 118.6(4) ?
C3 C1 P1 120.4(3) ?
C1 C2 C5 121.9(4) ?
C1 C2 P2 118.8(4) ?
C5 C2 P2 119.3(3) ?
O1 C3 O2 125.3(5) ?
O1 C3 C1 123.6(5) ?
O2 C3 C1 111.2(4) ?
O2 C4 H4A 109.5 ?
O2 C4 H4B 109.5 ?
H4A C4 H4B 109.5 ?
O2 C4 H4C 109.5 ?
H4A C4 H4C 109.5 ?
H4B C4 H4C 109.5 ?
O3 C5 O4 124.9(4) ?
O3 C5 C2 125.0(4) ?
O4 C5 C2 110.1(4) ?
O4 C6 H6A 109.5 ?
O4 C6 H6B 109.5 ?
H6A C6 H6B 109.5 ?
O4 C6 H6C 109.5 ?
H6A C6 H6C 109.5 ?
H6B C6 H6C 109.5 ?
C12 C7 C8 109.2(4) ?
C12 C7 P1 113.6(3) ?
C8 C7 P1 111.4(3) ?
C12 C7 H7 107.5 ?
C8 C7 H7 107.5 ?
P1 C7 H7 107.5 ?
C9 C8 C7 110.0(4) ?
C9 C8 H8A 109.7 ?
C7 C8 H8A 109.7 ?
C9 C8 H8B 109.7 ?
C7 C8 H8B 109.7 ?
H8A C8 H8B 108.2 ?
C10 C9 C8 111.2(4) ?
C10 C9 H9A 109.4 ?
C8 C9 H9A 109.4 ?
C10 C9 H9B 109.4 ?
C8 C9 H9B 109.4 ?
H9A C9 H9B 108.0 ?
C9 C10 C11 110.8(4) ?
C9 C10 H10A 109.5 ?
C11 C10 H10A 109.5 ?
C9 C10 H10B 109.5 ?
C11 C10 H10B 109.5 ?
H10A C10 H10B 108.1 ?
C12 C11 C10 109.4(4) ?
C12 C11 H11A 109.8 ?
C10 C11 H11A 109.8 ?
C12 C11 H11B 109.8 ?
C10 C11 H11B 109.8 ?
H11A C11 H11B 108.2 ?
C11 C12 C7 110.6(4) ?
C11 C12 H12A 109.5 ?
C7 C12 H12A 109.5 ?
C11 C12 H12B 109.5 ?
C7 C12 H12B 109.5 ?
H12A C12 H12B 108.1 ?
C14 C13 C18 110.5(4) ?
C14 C13 P1 116.8(3) ?
C18 C13 P1 111.0(3) ?
C14 C13 H13 105.9 ?
C18 C13 H13 105.9 ?
P1 C13 H13 105.9 ?
C15 C14 C13 109.4(4) ?
C15 C14 H14A 109.8 ?
C13 C14 H14A 109.8 ?
C15 C14 H14B 109.8 ?
C13 C14 H14B 109.8 ?
H14A C14 H14B 108.2 ?
C14 C15 C16 112.2(5) ?
C14 C15 H15A 109.2 ?
C16 C15 H15A 109.2 ?
C14 C15 H15B 109.2 ?
C16 C15 H15B 109.2 ?
H15A C15 H15B 107.9 ?
C15 C16 C17 110.0(4) ?
C15 C16 H16A 109.7 ?
C17 C16 H16A 109.7 ?
C15 C16 H16B 109.7 ?
C17 C16 H16B 109.7 ?
H16A C16 H16B 108.2 ?
C18 C17 C16 113.0(4) ?
C18 C17 H17A 109.0 ?
C16 C17 H17A 109.0 ?
C18 C17 H17B 109.0 ?
C16 C17 H17B 109.0 ?
H17A C17 H17B 107.8 ?
C17 C18 C13 110.5(4) ?
C17 C18 H18A 109.5 ?
C13 C18 H18A 109.5 ?
C17 C18 H18B 109.5 ?
C13 C18 H18B 109.5 ?
H18A C18 H18B 108.1 ?
C20 C19 C24 111.2(4) ?
C20 C19 P2 110.3(3) ?
C24 C19 P2 111.8(3) ?
C20 C19 H19 107.8 ?
C24 C19 H19 107.8 ?
P2 C19 H19 107.8 ?
C21 C20 C19 110.0(4) ?
C21 C20 H20A 109.7 ?
C19 C20 H20A 109.7 ?
C21 C20 H20B 109.7 ?
C19 C20 H20B 109.7 ?
H20A C20 H20B 108.2 ?
C22 C21 C20 112.3(4) ?
C22 C21 H21A 109.2 ?
C20 C21 H21A 109.2 ?
C22 C21 H21B 109.2 ?
C20 C21 H21B 109.2 ?
H21A C21 H21B 107.9 ?
C21 C22 C23 109.5(4) ?
C21 C22 H22A 109.8 ?
C23 C22 H22A 109.8 ?
C21 C22 H22B 109.8 ?
C23 C22 H22B 109.8 ?
H22A C22 H22B 108.2 ?
C22 C23 C24 111.7(4) ?
C22 C23 H23A 109.3 ?
C24 C23 H23A 109.3 ?
C22 C23 H23B 109.3 ?
C24 C23 H23B 109.3 ?
H23A C23 H23B 107.9 ?
C23 C24 C19 110.3(4) ?
C23 C24 H24A 109.6 ?
C19 C24 H24A 109.6 ?
C23 C24 H24B 109.6 ?
C19 C24 H24B 109.6 ?
H24A C24 H24B 108.1 ?
C30 C25 C26 110.9(4) ?
C30 C25 P2 116.7(3) ?
C26 C25 P2 110.0(3) ?
C30 C25 H25 106.2 ?
C26 C25 H25 106.2 ?
P2 C25 H25 106.2 ?
C27 C26 C25 111.0(4) ?
C27 C26 H26A 109.4 ?
C25 C26 H26A 109.4 ?
C27 C26 H26B 109.4 ?
C25 C26 H26B 109.4 ?
H26A C26 H26B 108.0 ?
C28 C27 C26 111.5(4) ?
C28 C27 H27A 109.3 ?
C26 C27 H27A 109.3 ?
C28 C27 H27B 109.3 ?
C26 C27 H27B 109.3 ?
H27A C27 H27B 108.0 ?
C27 C28 C29 111.8(4) ?
C27 C28 H28A 109.3 ?
C29 C28 H28A 109.3 ?
C27 C28 H28B 109.3 ?
C29 C28 H28B 109.3 ?
H28A C28 H28B 107.9 ?
C28 C29 C30 110.8(5) ?
C28 C29 H29A 109.5 ?
C30 C29 H29A 109.5 ?
C28 C29 H29B 109.5 ?
C30 C29 H29B 109.5 ?
H29A C29 H29B 108.1 ?
C29 C30 C25 110.1(4) ?
C29 C30 H30A 109.6 ?
C25 C30 H30A 109.6 ?
C29 C30 H30B 109.6 ?
C25 C30 H30B 109.6 ?
H30A C30 H30B 108.2 ?
Cl4 C31 Cl5 112.8(4) ?
Cl4 C31 Cl3 108.2(4) ?
Cl5 C31 Cl3 105.2(3) ?
Cl4 C31 H31 110.2 ?
Cl5 C31 H31 110.2 ?
Cl3 C31 H31 110.2 ?

loop_
_geom_bond_atom_site_label_1
_geom_bond_atom_site_label_2
_geom_bond_distance
_geom_bond_publ_flag
Pt1 P1 2.2151(12) yes
Pt1 P2 2.2182(12) yes
Pt1 Cl2 2.3568(12) yes
Pt1 Cl1 2.3581(12) yes
P1 C1 1.826(5) yes
P1 C13 1.830(5) yes
P1 C7 1.848(5) yes
P2 C25 1.839(5) yes
P2 C2 1.844(5) yes
P2 C19 1.855(5) yes
O1 C3 1.204(6) ?
O2 C3 1.328(6) ?
O2 C4 1.464(6) ?
O3 C5 1.197(6) ?
O4 C5 1.341(6) ?
O4 C6 1.462(6) ?
C1 C2 1.345(7) ?
C1 C3 1.512(6) ?
C2 C5 1.499(6) ?
C4 H4A 0.9600 ?
C4 H4B 0.9600 ?
C4 H4C 0.9600 ?
C6 H6A 0.9600 ?
C6 H6B 0.9600 ?
C6 H6C 0.9600 ?
C7 C12 1.537(6) ?
C7 C8 1.540(6) ?
C7 H7 0.9800 ?
C8 C9 1.538(6) ?
C8 H8A 0.9700 ?
C8 H8B 0.9700 ?
C9 C10 1.506(7) ?
C9 H9A 0.9700 ?
C9 H9B 0.9700 ?
C10 C11 1.556(7) ?
C10 H10A 0.9700 ?
C10 H10B 0.9700 ?
C11 C12 1.526(6) ?
C11 H11A 0.9700 ?
C11 H11B 0.9700 ?
C12 H12A 0.9700 ?
C12 H12B 0.9700 ?
C13 C14 1.533(6) ?
C13 C18 1.538(6) ?
C13 H13 0.9800 ?
C14 C15 1.522(7) ?
C14 H14A 0.9700 ?
C14 H14B 0.9700 ?
C15 C16 1.527(7) ?
C15 H15A 0.9700 ?
C15 H15B 0.9700 ?
C16 C17 1.543(8) ?
C16 H16A 0.9700 ?
C16 H16B 0.9700 ?
C17 C18 1.515(7) ?
C17 H17A 0.9700 ?
C17 H17B 0.9700 ?
C18 H18A 0.9700 ?
C18 H18B 0.9700 ?
C19 C20 1.529(6) ?
C19 C24 1.533(6) ?
C19 H19 0.9800 ?
C20 C21 1.525(6) ?
C20 H20A 0.9700 ?
C20 H20B 0.9700 ?
C21 C22 1.515(7) ?
C21 H21A 0.9700 ?
C21 H21B 0.9700 ?
C22 C23 1.515(7) ?
C22 H22A 0.9700 ?
C22 H22B 0.9700 ?
C23 C24 1.524(7) ?
C23 H23A 0.9700 ?
C23 H23B 0.9700 ?
C24 H24A 0.9700 ?
C24 H24B 0.9700 ?
C25 C30 1.532(6) ?
C25 C26 1.532(6) ?
C25 H25 0.9800 ?
C26 C27 1.527(7) ?
C26 H26A 0.9700 ?
C26 H26B 0.9700 ?
C27 C28 1.515(7) ?
C27 H27A 0.9700 ?
C27 H27B 0.9700 ?
C28 C29 1.525(8) ?
C28 H28A 0.9700 ?
C28 H28B 0.9700 ?
C29 C30 1.525(7) ?
C29 H29A 0.9700 ?
C29 H29B 0.9700 ?
C30 H30A 0.9700 ?
C30 H30B 0.9700 ?
C31 Cl4 1.725(6) ?
C31 Cl5 1.747(6) ?
C31 Cl3 1.819(7) ?
C31 H31 0.9800 ?

loop_
_geom_torsion_atom_site_label_1
_geom_torsion_atom_site_label_2
_geom_torsion_atom_site_label_3
_geom_torsion_atom_site_label_4
_geom_torsion
_geom_torsion_publ_flag
P2 Pt1 P1 C1 -0.46(16) ?
Cl2 Pt1 P1 C1 -174.48(16) ?
P2 Pt1 P1 C13 118.37(18) ?
Cl2 Pt1 P1 C13 -55.65(18) ?
P2 Pt1 P1 C7 -116.02(17) ?
Cl2 Pt1 P1 C7 69.96(17) ?
P1 Pt1 P2 C25 119.65(18) ?
Cl1 Pt1 P2 C25 -56.44(18) ?
P1 Pt1 P2 C2 1.28(16) ?
Cl1 Pt1 P2 C2 -174.82(16) ?
P1 Pt1 P2 C19 -113.63(18) ?
Cl1 Pt1 P2 C19 70.27(18) ?
C13 P1 C1 C2 -123.5(4) ?
C7 P1 C1 C2 124.0(4) ?
Pt1 P1 C1 C2 -0.9(4) ?
C13 P1 C1 C3 59.5(4) ?
C7 P1 C1 C3 -52.9(4) ?
Pt1 P1 C1 C3 -177.8(3) ?
C3 C1 C2 C5 -2.7(7) ?
P1 C1 C2 C5 -179.7(3) ?
C3 C1 C2 P2 179.1(3) ?
P1 C1 C2 P2 2.1(5) yes
C25 P2 C2 C1 -126.2(4) ?
C19 P2 C2 C1 120.9(4) ?
Pt1 P2 C2 C1 -2.3(4) ?
C25 P2 C2 C5 55.6(4) ?
C19 P2 C2 C5 -57.4(4) ?
Pt1 P2 C2 C5 179.4(3) ?
C4 O2 C3 O1 0.9(8) ?
C4 O2 C3 C1 -179.7(5) ?
C2 C1 C3 O1 -123.5(6) ?
P1 C1 C3 O1 53.4(7) ?
C2 C1 C3 O2 57.1(6) ?
P1 C1 C3 O2 -126.0(4) ?
C6 O4 C5 O3 1.1(8) ?
C6 O4 C5 C2 179.9(5) ?
C1 C2 C5 O3 -119.2(6) ?
P2 C2 C5 O3 59.1(6) ?
C1 C2 C5 O4 62.0(6) ?
P2 C2 C5 O4 -119.8(4) ?
C1 P1 C7 C12 173.8(4) ?
C13 P1 C7 C12 60.5(4) ?
Pt1 P1 C7 C12 -68.5(4) ?
C1 P1 C7 C8 -62.3(4) ?
C13 P1 C7 C8 -175.6(3) ?
Pt1 P1 C7 C8 55.4(4) ?
C12 C7 C8 C9 -58.3(5) ?
P1 C7 C8 C9 175.4(3) ?
C7 C8 C9 C10 57.9(6) ?
C8 C9 C10 C11 -57.0(6) ?
C9 C10 C11 C12 57.2(6) ?
C10 C11 C12 C7 -58.7(6) ?
C8 C7 C12 C11 59.9(5) ?
P1 C7 C12 C11 -175.1(4) ?
C1 P1 C13 C14 -59.8(4) ?
C7 P1 C13 C14 50.3(4) ?
Pt1 P1 C13 C14 -178.3(3) ?
C1 P1 C13 C18 68.1(4) ?
C7 P1 C13 C18 178.3(3) ?
Pt1 P1 C13 C18 -50.4(4) ?
C18 C13 C14 C15 59.0(6) ?
P1 C13 C14 C15 -172.8(4) ?
C13 C14 C15 C16 -58.8(6) ?
C14 C15 C16 C17 55.0(6) ?
C15 C16 C17 C18 -52.8(7) ?
C16 C17 C18 C13 54.2(6) ?
C14 C13 C18 C17 -57.0(6) ?
P1 C13 C18 C17 171.8(4) ?
C25 P2 C19 C20 -178.9(3) ?
C2 P2 C19 C20 -66.1(4) ?
Pt1 P2 C19 C20 50.2(4) ?
C25 P2 C19 C24 56.8(4) ?
C2 P2 C19 C24 169.6(3) ?
Pt1 P2 C19 C24 -74.0(4) ?
C24 C19 C20 C21 -55.3(5) ?
P2 C19 C20 C21 -179.9(3) ?
C19 C20 C21 C22 56.7(5) ?
C20 C21 C22 C23 -57.4(6) ?
C21 C22 C23 C24 57.3(6) ?
C22 C23 C24 C19 -56.9(6) ?
C20 C19 C24 C23 55.6(5) ?
P2 C19 C24 C23 179.5(3) ?
C2 P2 C25 C30 -67.8(4) ?
C19 P2 C25 C30 42.8(4) ?
Pt1 P2 C25 C30 174.1(3) ?
C2 P2 C25 C26 59.6(4) ?
C19 P2 C25 C26 170.2(3) ?
Pt1 P2 C25 C26 -58.5(4) ?
C30 C25 C26 C27 -55.8(6) ?
P2 C25 C26 C27 173.6(3) ?
C25 C26 C27 C28 54.3(6) ?
C26 C27 C28 C29 -54.7(7) ?
C27 C28 C29 C30 56.3(6) ?
C28 C29 C30 C25 -57.3(6) ?
C26 C25 C30 C29 57.4(6) ?
P2 C25 C30 C29 -175.6(4) ?
